data_7225120
loop_
_publ_author_name
'Meng, Yanxia'
'Yang, Hua'
'Li, DaCheng'
'Zeng, Suyuan'
'Chen, Guifang'
'Li, Shengli'
'Dou, Jianmin'

_publ_section_title
;
 Synthesis, Crystal Structure, DNA-Binding and Magnetism of Copper
 15-Metallacrown-5 Complexes Based on Glycinehydroxamic Acid Ligand
;
_journal_name_full 'RSC Adv.'
_journal_paper_doi 10.1039/C6RA05239H
_journal_year 2016
_chemical_formula_moiety '{Sm(NO3)(H2O)2[15-MCCu(N)glyha-5] (H2O)2}?2NO3?6H2O'
_chemical_formula_sum 'C10 H42 Cu5 N13 O30 Sm'
_chemical_formula_weight 1292.61
_chemical_name_common metallacrown
_chemical_name_systematic '{Sm(NO3)(H2O)2[15-MCCu(N)glyha-5] (H2O)2}?2NO3?6H2O'
_space_group_crystal_system triclinic
_space_group_IT_number 2
_space_group_name_Hall '-P 1'
_space_group_name_H-M_alt 'P -1'
_symmetry_space_group_name_Hall '-P 1'
_symmetry_space_group_name_H-M 'P -1'
_atom_sites_solution_hydrogens mixed
_audit_creation_method SHELXL-2014/7
_audit_update_record
;
2016-04-19 deposited with the CCDC.
2016-05-03 downloaded from the CCDC.
;
_cell_angle_alpha 72.927(2)
_cell_angle_beta 87.173(2)
_cell_angle_gamma 74.987(3)
_cell_formula_units_Z 2
_cell_length_a 10.7100(8)
_cell_length_b 11.5449(9)
_cell_length_c 16.8941(13)
_cell_measurement_reflns_used 4075
_cell_measurement_temperature 298(2)
_cell_measurement_theta_max 28.052
_cell_measurement_theta_min 2.369
_cell_volume 1927.9(3)
_computing_cell_refinement 'Bruker SMART'
_computing_data_collection 'Bruker SMART'
_computing_data_reduction 'Bruker SAINT'
_computing_molecular_graphics 'Bruker SHELXTL'
_computing_publication_material 'Bruker SHELXTL'
_computing_structure_refinement 'SHELXL-2014/7 (Sheldrick, 2014)'
_computing_structure_solution 'Bruker SHELXTL'
_diffrn_ambient_temperature 298(2)
_diffrn_measured_fraction_theta_full 0.983
_diffrn_measured_fraction_theta_max 0.983
_diffrn_measurement_device_type 'CCD area detector'
_diffrn_measurement_method 'phi and omega scans'
_diffrn_radiation_type MoK\a
_diffrn_radiation_wavelength 0.71073
_diffrn_reflns_av_R_equivalents 0.0330
_diffrn_reflns_av_unetI/netI 0.0589
_diffrn_reflns_Laue_measured_fraction_full 0.983
_diffrn_reflns_Laue_measured_fraction_max 0.983
_diffrn_reflns_limit_h_max 8
_diffrn_reflns_limit_h_min -12
_diffrn_reflns_limit_k_max 13
_diffrn_reflns_limit_k_min -13
_diffrn_reflns_limit_l_max 20
_diffrn_reflns_limit_l_min -19
_diffrn_reflns_number 9835
_diffrn_reflns_point_group_measured_fraction_full 0.983
_diffrn_reflns_point_group_measured_fraction_max 0.983
_diffrn_reflns_theta_full 25.020
_diffrn_reflns_theta_max 25.020
_diffrn_reflns_theta_min 2.308
_exptl_absorpt_coefficient_mu 4.323
_exptl_absorpt_correction_T_max 0.3384
_exptl_absorpt_correction_T_min 0.2579
_exptl_absorpt_correction_type multi-scan
_exptl_absorpt_process_details sadabs
_exptl_crystal_colour blue
_exptl_crystal_density_diffrn 2.227
_exptl_crystal_description block
_exptl_crystal_F_000 1280
_exptl_crystal_preparation 'Magnetic properties,DNA interaction'
_exptl_crystal_size_max 0.430
_exptl_crystal_size_mid 0.410
_exptl_crystal_size_min 0.320
_refine_diff_density_max 0.946
_refine_diff_density_min -1.594
_refine_diff_density_rms 0.196
_refine_ls_extinction_method none
_refine_ls_goodness_of_fit_ref 0.988
_refine_ls_hydrogen_treatment constr
_refine_ls_matrix_type full
_refine_ls_number_parameters 532
_refine_ls_number_reflns 6685
_refine_ls_number_restraints 2
_refine_ls_restrained_S_all 0.988
_refine_ls_R_factor_all 0.0553
_refine_ls_R_factor_gt 0.0411
_refine_ls_shift/su_max 0.001
_refine_ls_shift/su_mean 0.000
_refine_ls_structure_factor_coef Fsqd
_refine_ls_weighting_details 'w=1/[\s^2^(Fo^2^)+(0.0556P)^2^] where P=(Fo^2^+2Fc^2^)/3'
_refine_ls_weighting_scheme calc
_refine_ls_wR_factor_gt 0.0985
_refine_ls_wR_factor_ref 0.1049
_reflns_Friedel_coverage 0.000
_reflns_number_gt 5211
_reflns_number_total 6685
_reflns_threshold_expression 'I > 2\s(I)'
_cod_data_source_file c6ra05239h2.cif
_cod_data_source_block 140610j
_cod_database_code 7225120
_shelx_shelxl_version_number 2014/7
_shelx_space_group_comment
;
The symmetry employed for this shelxl refinement is uniquely defined
by the following loop, which should always be used as a source of
symmetry information in preference to the above space-group names.
They are only intended as comments.
;
_shelx_estimated_absorpt_t_min 0.258
_shelx_estimated_absorpt_t_max 0.338

loop_
_space_group_symop_operation_xyz
'x, y, z'
'-x, -y, -z'

loop_
_atom_site_label
_atom_site_type_symbol
_atom_site_fract_x
_atom_site_fract_y
_atom_site_fract_z
_atom_site_U_iso_or_equiv
_atom_site_adp_type
_atom_site_occupancy
_atom_site_site_symmetry_order
_atom_site_calc_flag
_atom_site_refinement_flags_posn
_atom_site_refinement_flags_adp
Sm1 Sm 0.53462(3) 0.82667(3) 0.28183(2) 0.02380(11) Uani 1 1 d . .
Cu1 Cu 0.60340(8) 0.81336(7) 0.05457(4) 0.02971(19) Uani 1 1 d . .
Cu2 Cu 0.77074(8) 1.03857(7) 0.18417(4) 0.0333(2) Uani 1 1 d . .
Cu3 Cu 0.69753(8) 0.89773(7) 0.46119(4) 0.0302(2) Uani 1 1 d . .
Cu4 Cu 0.41609(8) 0.65053(7) 0.49231(4) 0.02754(19) Uani 1 1 d . .
Cu5 Cu 0.35610(8) 0.59893(7) 0.23963(4) 0.0313(2) Uani 1 1 d . .
O1 O 0.7966(4) 1.0629(4) 0.0661(3) 0.0360(11) Uani 1 1 d . .
O2 O 0.6715(4) 0.9240(4) 0.1757(2) 0.0313(10) Uani 1 1 d . .
O3 O 0.7810(5) 1.0337(4) 0.4221(2) 0.0365(11) Uani 1 1 d . .
O4 O 0.6726(4) 0.9164(4) 0.3449(2) 0.0287(10) Uani 1 1 d . .
O5 O 0.4575(4) 0.6973(4) 0.5860(2) 0.0314(10) Uani 1 1 d . .
O6 O 0.5423(4) 0.7356(4) 0.4361(2) 0.0312(10) Uani 1 1 d . .
O7 O 0.2598(4) 0.5274(4) 0.3330(3) 0.0378(11) Uani 1 1 d . .
O8 O 0.4426(4) 0.6423(4) 0.3203(2) 0.0356(11) Uani 1 1 d . .
O9 O 0.5059(4) 0.7185(4) 0.0177(2) 0.0356(11) Uani 1 1 d . .
O10 O 0.5162(4) 0.7707(4) 0.1568(2) 0.0313(10) Uani 1 1 d . .
O11 O 0.3210(4) 0.8973(4) 0.3526(3) 0.0393(11) Uani 1 1 d . .
O12 O 0.1216(5) 0.9141(6) 0.3232(3) 0.0629(16) Uani 1 1 d . .
O13 O 0.2715(5) 0.8835(5) 0.2346(3) 0.0497(13) Uani 1 1 d . .
O14 O 0.4351(4) 1.0513(4) 0.2232(3) 0.0363(11) Uani 1 1 d . .
H14B H 0.4873 1.0966 0.2203 0.044 Uiso 1 1 d R U
H14C H 0.3666 1.0777 0.2472 0.044 Uiso 1 1 d R U
O15 O 0.9081(5) 0.7533(5) 0.4841(4) 0.0673(17) Uani 1 1 d . .
H15B H 0.9408 0.7922 0.5097 0.081 Uiso 1 1 d R U
H15C H 0.8636 0.7333 0.4818 0.081 Uiso 1 1 d R U
O16 O 0.7228(4) 0.6532(4) 0.2996(3) 0.0404(11) Uani 1 1 d . .
H16B H 0.7886 0.6827 0.2949 0.049 Uiso 1 1 d DR U
H16C H 0.7260 0.6090 0.2698 0.049 Uiso 1 1 d R U
O17 O 0.2508(6) 0.5156(6) 0.7903(4) 0.0767(18) Uani 1 1 d . .
O18 O 0.2044(8) 0.5579(7) 0.9039(5) 0.103(3) Uani 1 1 d . .
O19 O 0.1961(7) 0.3839(6) 0.8895(5) 0.085(2) Uani 1 1 d . .
O20 O 0.8325(6) 0.8300(6) 0.7644(5) 0.102(3) Uani 1 1 d . .
O21 O 0.7428(6) 0.6934(6) 0.8250(5) 0.094(2) Uani 1 1 d . .
O22 O 0.9394(7) 0.6384(7) 0.7985(5) 0.104(3) Uani 1 1 d . .
O23 O 0.9962(6) 0.8582(5) 0.1959(3) 0.0793(19) Uani 1 1 d . .
H23C H 1.0279 0.8838 0.2307 0.095 Uiso 1 1 d DR U
H23D H 0.9435 0.9203 0.1635 0.095 Uiso 1 1 d R U
O24 O 0.9469(5) 0.6833(5) 0.3363(4) 0.0750(18) Uani 1 1 d . .
H24D H 0.9842 0.7014 0.2927 0.090 Uiso 1 1 d DR U
H24C H 0.9653 0.7182 0.3704 0.090 Uiso 1 1 d DR U
O25 O 0.8776(6) 1.1675(5) 0.5007(3) 0.0621(16) Uani 1 1 d . .
H25C H 0.8465 1.1227 0.4792 0.075 Uiso 1 1 d R U
H25D H 0.8756 1.1393 0.5531 0.075 Uiso 1 1 d R U
O26 O 0.9733(11) 0.5899(8) 0.6424(5) 0.161(4) Uani 1 1 d . .
H26D H 0.9723 0.6085 0.6875 0.193 Uiso 1 1 d R U
H26C H 0.9091 0.6395 0.6120 0.193 Uiso 1 1 d R U
O27 O 0.9515(7) 0.6797(6) 0.9717(4) 0.083(2) Uani 1 1 d . .
H27C H 0.9369 0.6624 0.9282 0.100 Uiso 1 1 d R U
H27D H 0.8995 0.6551 1.0086 0.100 Uiso 1 1 d R U
O28 O 0.0670(6) 0.8000(5) 0.0516(3) 0.0634(15) Uani 1 1 d . .
H28C H 0.1082 0.8429 0.0162 0.076 Uiso 1 1 d R U
H28D H 0.0293 0.7624 0.0281 0.076 Uiso 1 1 d R U
O29 O 0.5661(5) 1.2230(4) 0.1495(3) 0.0382(11) Uani 1 1 d . .
H29C H 0.5393 1.2521 0.0993 0.046 Uiso 1 1 d R U
H29D H 0.5499 1.2828 0.1713 0.046 Uiso 1 1 d R U
O30 O 0.5318(5) 1.3970(4) 0.2429(3) 0.0410(12) Uani 1 1 d . .
H30C H 0.5320 1.3670 0.2952 0.049 Uiso 1 1 d R U
H30D H 0.5982 1.4251 0.2301 0.049 Uiso 1 1 d R U
C1 C 0.7513(7) 0.9791(6) -0.0417(4) 0.0343(15) Uani 1 1 d . .
H1A H 0.7070 1.0592 -0.0793 0.041 Uiso 1 1 calc R U
H1B H 0.8411 0.9599 -0.0571 0.041 Uiso 1 1 calc R U
C2 C 0.7438(6) 0.9879(5) 0.0456(4) 0.0278(14) Uani 1 1 d . .
C3 C 0.8607(7) 1.1501(6) 0.2955(4) 0.0350(16) Uani 1 1 d . .
H3A H 0.8163 1.2326 0.2998 0.042 Uiso 1 1 calc R U
H3B H 0.9472 1.1282 0.3194 0.042 Uiso 1 1 calc R U
C4 C 0.7891(6) 1.0560(5) 0.3435(4) 0.0267(14) Uani 1 1 d . .
C5 C 0.5887(7) 0.8179(6) 0.6220(4) 0.0396(17) Uani 1 1 d . .
H5A H 0.5167 0.8758 0.6385 0.047 Uiso 1 1 calc R U
H5B H 0.6259 0.7514 0.6713 0.047 Uiso 1 1 calc R U
C6 C 0.5409(6) 0.7633(5) 0.5628(4) 0.0278(14) Uani 1 1 d . .
C7 C 0.2283(6) 0.5201(6) 0.4766(4) 0.0331(15) Uani 1 1 d . .
H7A H 0.1367 0.5609 0.4680 0.040 Uiso 1 1 calc R U
H7B H 0.2381 0.4303 0.4960 0.040 Uiso 1 1 calc R U
C8 C 0.2947(6) 0.5518(5) 0.3959(4) 0.0292(14) Uani 1 1 d . .
C9 C 0.3550(7) 0.5902(6) 0.0723(4) 0.0382(17) Uani 1 1 d . .
H9A H 0.3011 0.6289 0.0222 0.046 Uiso 1 1 calc R U
H9B H 0.4089 0.5101 0.0690 0.046 Uiso 1 1 calc R U
C10 C 0.4384(7) 0.6729(5) 0.0794(4) 0.0302(15) Uani 1 1 d . .
N1 N 0.6918(6) 0.8811(5) -0.0494(3) 0.0419(15) Uani 1 1 d . .
H1C H 0.7525 0.8190 -0.0601 0.050 Uiso 1 1 calc R U
H1D H 0.6345 0.9130 -0.0916 0.050 Uiso 1 1 calc R U
N2 N 0.6781(5) 0.9177(5) 0.0947(3) 0.0303(12) Uani 1 1 d . .
N3 N 0.8690(6) 1.1535(5) 0.2077(3) 0.0370(13) Uani 1 1 d . .
H3C H 0.9515 1.1297 0.1952 0.044 Uiso 1 1 calc R U
H3D H 0.8362 1.2315 0.1761 0.044 Uiso 1 1 calc R U
N4 N 0.7378(5) 1.0039(5) 0.3001(3) 0.0318(12) Uani 1 1 d . .
N5 N 0.6872(7) 0.8845(6) 0.5834(3) 0.0522(18) Uani 1 1 d . .
H5C H 0.7639 0.8433 0.6082 0.063 Uiso 1 1 calc R U
H5D H 0.6667 0.9609 0.5898 0.063 Uiso 1 1 calc R U
N6 N 0.5864(5) 0.7886(5) 0.4898(3) 0.0279(12) Uani 1 1 d . .
N7 N 0.2814(5) 0.5601(5) 0.5408(3) 0.0342(13) Uani 1 1 d . .
H7C H 0.3161 0.4932 0.5827 0.041 Uiso 1 1 calc R U
H7D H 0.2179 0.6103 0.5603 0.041 Uiso 1 1 calc R U
N8 N 0.3850(5) 0.6084(4) 0.3957(3) 0.0277(12) Uani 1 1 d . .
N9 N 0.2729(5) 0.5707(5) 0.1454(3) 0.0352(13) Uani 1 1 d . .
H9C H 0.2633 0.4929 0.1598 0.042 Uiso 1 1 calc R U
H9D H 0.1950 0.6238 0.1333 0.042 Uiso 1 1 calc R U
N10 N 0.4377(5) 0.6935(4) 0.1505(3) 0.0313(12) Uani 1 1 d . .
N11 N 0.2370(6) 0.8990(5) 0.3025(4) 0.0398(14) Uani 1 1 d . .
N12 N 0.2148(7) 0.4870(6) 0.8653(5) 0.0542(17) Uani 1 1 d . .
N13 N 0.8387(7) 0.7207(6) 0.7946(4) 0.0516(17) Uani 1 1 d . .

loop_
_atom_site_aniso_label
_atom_site_aniso_U_11
_atom_site_aniso_U_22
_atom_site_aniso_U_33
_atom_site_aniso_U_23
_atom_site_aniso_U_13
_atom_site_aniso_U_12
Sm1 0.0332(2) 0.02593(17) 0.01659(16) -0.00677(12) 0.00258(13) -0.01464(14)
Cu1 0.0394(5) 0.0360(4) 0.0189(4) -0.0105(3) 0.0045(3) -0.0163(4)
Cu2 0.0457(5) 0.0415(4) 0.0216(4) -0.0093(3) 0.0071(4) -0.0275(4)
Cu3 0.0434(5) 0.0342(4) 0.0195(4) -0.0077(3) 0.0005(3) -0.0214(4)
Cu4 0.0365(5) 0.0318(4) 0.0181(4) -0.0065(3) 0.0029(3) -0.0165(3)
Cu5 0.0443(5) 0.0352(4) 0.0216(4) -0.0084(3) 0.0017(4) -0.0227(4)
O1 0.048(3) 0.041(3) 0.028(2) -0.011(2) 0.007(2) -0.025(2)
O2 0.046(3) 0.040(2) 0.018(2) -0.0137(19) 0.011(2) -0.025(2)
O3 0.057(3) 0.041(3) 0.022(2) -0.012(2) 0.001(2) -0.029(2)
O4 0.040(3) 0.033(2) 0.019(2) -0.0058(18) 0.0056(19) -0.023(2)
O5 0.040(3) 0.037(2) 0.022(2) -0.0083(19) 0.004(2) -0.019(2)
O6 0.045(3) 0.039(2) 0.020(2) -0.0095(19) 0.003(2) -0.027(2)
O7 0.045(3) 0.055(3) 0.026(2) -0.014(2) 0.001(2) -0.033(2)
O8 0.053(3) 0.045(3) 0.021(2) -0.011(2) 0.008(2) -0.033(2)
O9 0.048(3) 0.049(3) 0.019(2) -0.014(2) 0.007(2) -0.024(2)
O10 0.043(3) 0.038(2) 0.023(2) -0.0120(19) 0.005(2) -0.025(2)
O11 0.039(3) 0.051(3) 0.034(3) -0.017(2) 0.002(2) -0.017(2)
O12 0.034(3) 0.094(4) 0.063(4) -0.023(3) 0.010(3) -0.021(3)
O13 0.066(4) 0.060(3) 0.032(3) -0.021(2) 0.010(3) -0.024(3)
O14 0.032(3) 0.035(2) 0.046(3) -0.011(2) 0.009(2) -0.017(2)
O15 0.050(4) 0.052(3) 0.094(5) -0.007(3) -0.003(3) -0.019(3)
O16 0.045(3) 0.039(3) 0.036(3) -0.010(2) 0.009(2) -0.011(2)
O17 0.073(5) 0.088(5) 0.081(5) -0.029(4) 0.024(4) -0.040(4)
O18 0.134(7) 0.094(5) 0.094(5) -0.053(5) -0.025(5) -0.020(5)
O19 0.092(5) 0.049(4) 0.113(6) -0.011(4) 0.015(4) -0.034(4)
O20 0.057(4) 0.054(4) 0.161(7) 0.017(4) 0.021(4) -0.016(3)
O21 0.057(4) 0.052(4) 0.171(8) -0.023(4) 0.004(5) -0.020(3)
O22 0.080(5) 0.098(5) 0.107(6) -0.033(5) 0.004(5) 0.025(4)
O23 0.069(4) 0.109(5) 0.060(4) -0.030(4) -0.013(3) -0.015(4)
O24 0.062(4) 0.077(4) 0.088(5) -0.028(4) -0.005(4) -0.014(3)
O25 0.086(4) 0.073(4) 0.048(3) -0.028(3) -0.002(3) -0.045(3)
O26 0.293(14) 0.129(7) 0.068(5) 0.003(5) -0.037(7) -0.095(8)
O27 0.095(5) 0.102(5) 0.073(4) -0.045(4) 0.022(4) -0.042(4)
O28 0.072(4) 0.073(4) 0.053(3) -0.013(3) 0.018(3) -0.040(3)
O29 0.056(3) 0.035(2) 0.026(2) -0.010(2) 0.000(2) -0.014(2)
O30 0.053(3) 0.048(3) 0.023(2) -0.001(2) 0.003(2) -0.025(2)
C1 0.040(4) 0.039(4) 0.026(3) -0.007(3) 0.005(3) -0.018(3)
C2 0.031(4) 0.029(3) 0.019(3) 0.000(3) 0.007(3) -0.010(3)
C3 0.038(4) 0.037(4) 0.037(4) -0.010(3) 0.000(3) -0.022(3)
C4 0.029(4) 0.025(3) 0.025(3) -0.002(3) 0.006(3) -0.011(3)
C5 0.060(5) 0.046(4) 0.026(3) -0.018(3) 0.009(3) -0.030(4)
C6 0.030(4) 0.029(3) 0.020(3) -0.001(3) -0.005(3) -0.007(3)
C7 0.035(4) 0.040(4) 0.029(3) -0.008(3) 0.003(3) -0.021(3)
C8 0.033(4) 0.026(3) 0.029(3) -0.003(3) -0.005(3) -0.013(3)
C9 0.054(5) 0.044(4) 0.025(3) -0.015(3) -0.002(3) -0.022(4)
C10 0.042(4) 0.029(3) 0.022(3) -0.009(3) -0.006(3) -0.010(3)
N1 0.056(4) 0.052(4) 0.022(3) -0.014(3) 0.000(3) -0.019(3)
N2 0.040(3) 0.037(3) 0.018(3) -0.009(2) 0.007(2) -0.015(3)
N3 0.043(4) 0.040(3) 0.034(3) -0.011(3) 0.012(3) -0.023(3)
N4 0.039(3) 0.037(3) 0.025(3) -0.004(2) 0.002(2) -0.026(3)
N5 0.083(5) 0.060(4) 0.032(3) -0.017(3) 0.001(3) -0.047(4)
N6 0.040(3) 0.036(3) 0.014(2) -0.006(2) 0.002(2) -0.020(3)
N7 0.037(3) 0.040(3) 0.026(3) -0.005(2) 0.008(2) -0.016(3)
N8 0.035(3) 0.032(3) 0.022(3) -0.010(2) 0.007(2) -0.019(2)
N9 0.042(4) 0.045(3) 0.029(3) -0.011(3) 0.000(3) -0.028(3)
N10 0.043(3) 0.029(3) 0.024(3) -0.006(2) 0.000(2) -0.017(2)
N11 0.047(4) 0.035(3) 0.038(3) -0.011(3) 0.010(3) -0.014(3)
N12 0.052(4) 0.046(4) 0.063(5) -0.020(4) 0.014(4) -0.007(3)
N13 0.037(4) 0.052(4) 0.066(5) -0.019(4) 0.005(4) -0.010(4)

loop_
_atom_type_symbol
_atom_type_description
_atom_type_scat_dispersion_real
_atom_type_scat_dispersion_imag
_atom_type_scat_source
C C 0.0033 0.0016 'International Tables Vol C Tables 4.2.6.8 and 6.1.1.4'
H H 0.0000 0.0000 'International Tables Vol C Tables 4.2.6.8 and 6.1.1.4'
N N 0.0061 0.0033 'International Tables Vol C Tables 4.2.6.8 and 6.1.1.4'
O O 0.0106 0.0060 'International Tables Vol C Tables 4.2.6.8 and 6.1.1.4'
Cu Cu 0.3201 1.2651 'International Tables Vol C Tables 4.2.6.8 and 6.1.1.4'
Sm Sm -0.1638 3.4418 'International Tables Vol C Tables 4.2.6.8 and 6.1.1.4'

loop_
_geom_angle_atom_site_label_1
_geom_angle_atom_site_label_2
_geom_angle_atom_site_label_3
_geom_angle
O16 Sm1 O10 80.09(15)
O16 Sm1 O4 84.24(14)
O10 Sm1 O4 139.96(14)
O16 Sm1 O14 148.76(15)
O10 Sm1 O14 96.11(14)
O4 Sm1 O14 78.99(14)
O16 Sm1 O2 80.37(15)
O10 Sm1 O2 70.54(13)
O4 Sm1 O2 70.62(13)
O14 Sm1 O2 69.28(14)
O16 Sm1 O8 76.88(15)
O10 Sm1 O8 72.84(13)
O4 Sm1 O8 138.21(13)
O14 Sm1 O8 131.96(15)
O2 Sm1 O8 139.51(13)
O16 Sm1 O6 79.47(14)
O10 Sm1 O6 140.69(13)
O4 Sm1 O6 70.08(13)
O14 Sm1 O6 118.19(14)
O2 Sm1 O6 137.18(14)
O8 Sm1 O6 70.01(13)
O16 Sm1 O11 140.94(15)
O10 Sm1 O11 116.33(14)
O4 Sm1 O11 98.91(14)
O14 Sm1 O11 68.38(15)
O2 Sm1 O11 137.58(14)
O8 Sm1 O11 75.26(15)
O6 Sm1 O11 65.57(14)
O16 Sm1 O13 137.75(14)
O10 Sm1 O13 70.24(14)
O4 Sm1 O13 137.40(14)
O14 Sm1 O13 66.10(14)
O2 Sm1 O13 115.19(14)
O8 Sm1 O13 66.19(15)
O6 Sm1 O13 105.07(14)
O11 Sm1 O13 46.58(13)
N2 Cu1 O10 90.22(19)
N2 Cu1 O9 172.6(2)
O10 Cu1 O9 85.18(17)
N2 Cu1 N1 83.0(2)
O10 Cu1 N1 172.0(2)
O9 Cu1 N1 101.12(19)
N4 Cu2 O2 89.81(19)
N4 Cu2 O1 175.05(19)
O2 Cu2 O1 85.26(17)
N4 Cu2 N3 83.2(2)
O2 Cu2 N3 173.04(19)
O1 Cu2 N3 101.7(2)
N4 Cu2 O29 91.18(19)
O2 Cu2 O29 90.64(16)
O1 Cu2 O29 89.27(16)
N3 Cu2 O29 89.33(19)
N4 Cu2 H23D 110.9
O2 Cu2 H23D 92.4
O1 Cu2 H23D 69.1
N3 Cu2 H23D 90.2
O29 Cu2 H23D 157.7
N6 Cu3 O4 90.23(18)
N6 Cu3 O3 168.9(2)
O4 Cu3 O3 85.24(16)
N6 Cu3 N5 82.6(2)
O4 Cu3 N5 169.3(2)
O3 Cu3 N5 100.4(2)
N6 Cu3 O15 102.2(2)
O4 Cu3 O15 98.86(19)
O3 Cu3 O15 88.54(19)
N5 Cu3 O15 90.5(2)
N8 Cu4 O5 176.0(2)
N8 Cu4 O6 90.95(19)
O5 Cu4 O6 85.05(17)
N8 Cu4 N7 83.8(2)
O5 Cu4 N7 100.2(2)
O6 Cu4 N7 174.74(19)
N10 Cu5 O8 91.78(19)
N10 Cu5 O7 171.1(2)
O8 Cu5 O7 84.57(17)
N10 Cu5 N9 81.5(2)
O8 Cu5 N9 173.0(2)
O7 Cu5 N9 101.8(2)
C2 O1 Cu2 106.7(4)
N2 O2 Cu2 107.7(3)
N2 O2 Sm1 124.9(3)
Cu2 O2 Sm1 127.03(17)
C4 O3 Cu3 107.1(4)
N4 O4 Cu3 107.2(3)
N4 O4 Sm1 124.1(3)
Cu3 O4 Sm1 128.37(19)
C6 O5 Cu4 107.6(4)
N6 O6 Cu4 108.3(3)
N6 O6 Sm1 123.0(3)
Cu4 O6 Sm1 121.62(18)
C8 O7 Cu5 107.8(4)
N8 O8 Cu5 108.4(3)
N8 O8 Sm1 120.9(3)
Cu5 O8 Sm1 121.83(19)
C10 O9 Cu1 107.6(3)
N10 O10 Cu1 108.7(3)
N10 O10 Sm1 122.4(3)
Cu1 O10 Sm1 128.9(2)
N11 O11 Sm1 102.6(4)
N11 O13 Sm1 91.4(4)
Sm1 O14 H14B 113.3
Sm1 O14 H14C 113.4
H14B O14 H14C 110.7
Cu3 O15 H15B 96.0
Cu3 O15 H15C 62.4
H15B O15 H15C 144.9
Sm1 O16 H16B 107.3
Sm1 O16 H16C 116.2
H16B O16 H16C 111.8
H23C O23 H23D 108.6
H24D O24 H24C 111.6
H25C O25 H25D 108.5
H26C O26 H26D 108.6
H26C O26 H26C 0.0
H26D O26 H26C 108.6
H27C O27 H27D 109.0
H28C O28 H28D 109.3
Cu2 O29 H29C 117.2
Cu2 O29 H29D 123.9
H29C O29 H29D 108.7
H30C O30 H30D 108.4
N1 C1 C2 110.8(5)
N1 C1 H1A 109.5
C2 C1 H1A 109.5
N1 C1 H1B 109.5
C2 C1 H1B 109.5
H1A C1 H1B 108.1
O1 C2 N2 124.8(5)
O1 C2 C1 120.4(5)
N2 C2 C1 114.7(5)
N3 C3 C4 111.3(5)
N3 C3 H3A 109.4
C4 C3 H3A 109.4
N3 C3 H3B 109.4
C4 C3 H3B 109.4
H3A C3 H3B 108.0
O3 C4 N4 124.4(6)
O3 C4 C3 119.8(5)
N4 C4 C3 115.8(5)
N5 C5 C6 110.8(5)
N5 C5 H5A 109.5
C6 C5 H5A 109.5
N5 C5 H5B 109.5
C6 C5 H5B 109.5
H5A C5 H5B 108.1
N6 C6 O5 124.1(5)
N6 C6 C5 115.6(6)
O5 C6 C5 120.3(5)
N7 C7 C8 112.1(5)
N7 C7 H7A 109.2
C8 C7 H7A 109.2
N7 C7 H7B 109.2
C8 C7 H7B 109.2
H7A C7 H7B 107.9
O7 C8 N8 124.2(6)
O7 C8 C7 120.9(6)
N8 C8 C7 114.8(5)
N9 C9 C10 109.4(5)
N9 C9 H9A 109.8
C10 C9 H9A 109.8
N9 C9 H9B 109.8
C10 C9 H9B 109.8
H9A C9 H9B 108.2
N10 C10 O9 123.8(6)
N10 C10 C9 115.0(6)
O9 C10 C9 121.2(5)
C1 N1 Cu1 111.1(4)
C1 N1 H1C 109.4
Cu1 N1 H1C 109.4
C1 N1 H1D 109.4
Cu1 N1 H1D 109.4
H1C N1 H1D 108.0
C2 N2 O2 115.3(5)
C2 N2 Cu1 119.8(4)
O2 N2 Cu1 124.8(4)
C3 N3 Cu2 110.7(4)
C3 N3 H3C 109.5
Cu2 N3 H3C 109.5
C3 N3 H3D 109.5
Cu2 N3 H3D 109.5
H3C N3 H3D 108.1
C4 N4 O4 115.5(5)
C4 N4 Cu2 118.7(4)
O4 N4 Cu2 125.5(3)
C5 N5 Cu3 110.3(4)
C5 N5 H5C 109.6
Cu3 N5 H5C 109.6
C5 N5 H5D 109.6
Cu3 N5 H5D 109.6
H5C N5 H5D 108.1
C6 N6 O6 114.8(5)
C6 N6 Cu3 119.8(4)
O6 N6 Cu3 125.4(3)
C7 N7 Cu4 110.0(4)
C7 N7 H7C 109.7
Cu4 N7 H7C 109.7
C7 N7 H7D 109.7
Cu4 N7 H7D 109.7
H7C N7 H7D 108.2
C8 N8 O8 114.8(5)
C8 N8 Cu4 119.1(4)
O8 N8 Cu4 125.8(4)
C9 N9 Cu5 109.3(4)
C9 N9 H9C 109.8
Cu5 N9 H9C 109.8
C9 N9 H9D 109.8
Cu5 N9 H9D 109.8
H9C N9 H9D 108.3
C10 N10 O10 114.7(5)
C10 N10 Cu5 118.5(4)
O10 N10 Cu5 126.1(4)
O13 N11 O12 121.9(6)
O13 N11 O11 118.9(6)
O12 N11 O11 119.2(6)
O18 N12 O19 126.2(9)
O18 N12 O17 120.0(8)
O19 N12 O17 113.9(7)
O20 N13 O21 117.4(7)
O20 N13 O22 122.6(8)
O21 N13 O22 119.9(8)

loop_
_geom_bond_atom_site_label_1
_geom_bond_atom_site_label_2
_geom_bond_distance
Sm1 O16 2.404(4)
Sm1 O10 2.414(4)
Sm1 O4 2.447(4)
Sm1 O14 2.451(4)
Sm1 O2 2.457(4)
Sm1 O8 2.477(4)
Sm1 O6 2.505(4)
Sm1 O11 2.581(5)
Sm1 O13 2.822(5)
Cu1 N2 1.894(5)
Cu1 O10 1.918(4)
Cu1 O9 1.932(4)
Cu1 N1 2.002(6)
Cu2 N4 1.914(5)
Cu2 O2 1.938(4)
Cu2 O1 1.947(4)
Cu2 N3 2.025(5)
Cu2 O29 2.580(4)
Cu2 H23D 2.0777
Cu3 N6 1.898(5)
Cu3 O4 1.936(4)
Cu3 O3 1.939(4)
Cu3 N5 2.024(5)
Cu3 O15 2.403(5)
Cu4 N8 1.901(5)
Cu4 O5 1.921(4)
Cu4 O6 1.926(4)
Cu4 N7 2.001(5)
Cu5 N10 1.903(5)
Cu5 O8 1.932(4)
Cu5 O7 1.936(4)
Cu5 N9 2.008(5)
O1 C2 1.280(7)
O2 N2 1.389(6)
O3 C4 1.279(7)
O4 N4 1.395(6)
O5 C6 1.294(7)
O6 N6 1.391(6)
O7 C8 1.272(7)
O8 N8 1.382(6)
O9 C10 1.299(8)
O10 N10 1.401(6)
O11 N11 1.258(7)
O12 N11 1.250(7)
O13 N11 1.236(7)
O14 H14B 0.8500
O14 H14C 0.8500
O15 H15B 0.8500
O15 H15C 0.5874
O16 H16B 0.8500
O16 H16C 0.8097
O17 N12 1.278(9)
O18 N12 1.170(8)
O19 N12 1.205(8)
O20 N13 1.199(8)
O21 N13 1.199(9)
O22 N13 1.229(8)
O23 H23C 0.8499
O23 H23D 0.8501
O24 H24D 0.8178
O24 H24C 0.8501
O25 H25C 0.8500
O25 H25D 0.8501
O26 H26C 0.8500
O26 H26D 0.8499
O26 H26C 0.8500
O27 H27C 0.8469
O27 H27D 0.8501
O28 H28C 0.8429
O28 H28D 0.8475
O29 H29C 0.8500
O29 H29D 0.8498
O30 H30C 0.8494
O30 H30D 0.8492
C1 N1 1.474(8)
C1 C2 1.504(8)
C1 H1A 0.9700
C1 H1B 0.9700
C2 N2 1.297(8)
C3 N3 1.471(8)
C3 C4 1.509(8)
C3 H3A 0.9700
C3 H3B 0.9700
C4 N4 1.294(7)
C5 N5 1.479(9)
C5 C6 1.499(8)
C5 H5A 0.9700
C5 H5B 0.9700
C6 N6 1.284(8)
C7 N7 1.483(7)
C7 C8 1.498(9)
C7 H7A 0.9700
C7 H7B 0.9700
C8 N8 1.300(8)
C9 N9 1.478(8)
C9 C10 1.498(9)
C9 H9A 0.9700
C9 H9B 0.9700
C10 N10 1.291(7)
N1 H1C 0.8900
N1 H1D 0.8900
N3 H3C 0.8900
N3 H3D 0.8900
N5 H5C 0.8900
N5 H5D 0.8900
N7 H7C 0.8900
N7 H7D 0.8900
N9 H9C 0.8900
N9 H9D 0.8900

loop_
_geom_torsion_atom_site_label_1
_geom_torsion_atom_site_label_2
_geom_torsion_atom_site_label_3
_geom_torsion_atom_site_label_4
_geom_torsion
Cu2 O1 C2 N2 4.6(8)
Cu2 O1 C2 C1 -177.4(5)
N1 C1 C2 O1 176.1(6)
N1 C1 C2 N2 -5.7(8)
Cu3 O3 C4 N4 6.3(7)
Cu3 O3 C4 C3 -174.6(5)
N3 C3 C4 O3 174.8(6)
N3 C3 C4 N4 -6.0(8)
Cu4 O5 C6 N6 -1.0(7)
Cu4 O5 C6 C5 177.8(5)
N5 C5 C6 N6 -3.6(9)
N5 C5 C6 O5 177.5(6)
Cu5 O7 C8 N8 -3.7(8)
Cu5 O7 C8 C7 173.8(5)
N7 C7 C8 O7 -178.2(5)
N7 C7 C8 N8 -0.5(8)
Cu1 O9 C10 N10 1.8(8)
Cu1 O9 C10 C9 -177.8(5)
N9 C9 C10 N10 10.2(8)
N9 C9 C10 O9 -170.1(6)
C2 C1 N1 Cu1 7.5(7)
O1 C2 N2 O2 -2.6(9)
C1 C2 N2 O2 179.4(5)
O1 C2 N2 Cu1 179.0(5)
C1 C2 N2 Cu1 1.0(7)
Cu2 O2 N2 C2 -1.1(6)
Sm1 O2 N2 C2 171.8(4)
Cu2 O2 N2 Cu1 177.2(3)
Sm1 O2 N2 Cu1 -9.8(6)
O10 Cu1 N2 C2 -173.0(5)
N1 Cu1 N2 C2 2.8(5)
O10 Cu1 N2 O2 8.8(5)
N1 Cu1 N2 O2 -175.5(5)
C4 C3 N3 Cu2 3.7(7)
O3 C4 N4 O4 -1.3(9)
C3 C4 N4 O4 179.6(5)
O3 C4 N4 Cu2 -175.2(5)
C3 C4 N4 Cu2 5.6(7)
Cu3 O4 N4 C4 -4.5(6)
Sm1 O4 N4 C4 169.3(4)
Cu3 O4 N4 Cu2 169.0(3)
Sm1 O4 N4 Cu2 -17.2(6)
C6 C5 N5 Cu3 8.6(7)
O5 C6 N6 O6 -2.1(9)
C5 C6 N6 O6 179.1(5)
O5 C6 N6 Cu3 174.9(4)
C5 C6 N6 Cu3 -4.0(8)
Cu4 O6 N6 C6 3.9(6)
Sm1 O6 N6 C6 154.7(4)
Cu4 O6 N6 Cu3 -172.8(3)
Sm1 O6 N6 Cu3 -22.1(6)
O4 Cu3 N6 C6 -164.7(5)
O3 Cu3 N6 C6 -98.9(10)
N5 Cu3 N6 C6 7.3(5)
O15 Cu3 N6 C6 96.1(5)
O4 Cu3 N6 O6 11.9(4)
O3 Cu3 N6 O6 77.7(11)
N5 Cu3 N6 O6 -176.1(5)
O15 Cu3 N6 O6 -87.3(5)
C8 C7 N7 Cu4 3.2(6)
O7 C8 N8 O8 0.2(9)
C7 C8 N8 O8 -177.4(5)
O7 C8 N8 Cu4 174.8(5)
C7 C8 N8 Cu4 -2.9(7)
Cu5 O8 N8 C8 3.4(6)
Sm1 O8 N8 C8 151.2(4)
Cu5 O8 N8 Cu4 -170.8(3)
Sm1 O8 N8 Cu4 -23.0(6)
C10 C9 N9 Cu5 -23.4(6)
O9 C10 N10 O10 0.2(9)
C9 C10 N10 O10 179.8(5)
O9 C10 N10 Cu5 -170.1(5)
C9 C10 N10 Cu5 9.5(7)
Cu1 O10 N10 C10 -2.1(6)
Sm1 O10 N10 C10 179.9(4)
Cu1 O10 N10 Cu5 167.3(3)
Sm1 O10 N10 Cu5 -10.7(6)
Sm1 O13 N11 O12 -171.6(6)
Sm1 O13 N11 O11 7.1(5)
Sm1 O11 N11 O13 -7.9(6)
Sm1 O11 N11 O12 170.8(5)
